data_7128417
loop_
_publ_author_name
'Berdiell, Izar Capel'
'Kulmaczewski, Rafal'
'Shahid, Namrah'
'Cespedes, Oscar'
'Halcrow, Malcolm A.'

_publ_section_title
;
 The number and shape of lattice solvent molecules controls spin-crossover
 in an isomorphous series of crystalline solvate salts.
;
_journal_issue 53
_journal_name_full 'Chemical communications (Cambridge, England)'
_journal_page_first 6566
_journal_page_last 6569
_journal_paper_doi 10.1039/d1cc02624k
_journal_volume 57
_journal_year 2021
_chemical_formula_moiety 'C26 H24 Fe N12 O2, 2(Cl O4), C3 H5 N'
_chemical_formula_sum 'C29 H29 Cl2 Fe N13 O10'
_chemical_formula_weight 846.40
_chemical_name_systematic
;
Bis-[N-(2,6-di{pyrazol-1-yl}pyrid-4-yl)acetamide]iron(II)
diperchlorate propionitrile solvate
;
_space_group_crystal_system triclinic
_space_group_IT_number 2
_space_group_name_Hall '-P 1'
_space_group_name_H-M_alt 'P -1'
_atom_sites_solution_hydrogens geom
_audit_creation_date 2020-07-21
_audit_creation_method
;
Olex2 1.3
(compiled 2020.06.28 svn.raecde09e for OlexSys, GUI svn.r6132)
;
_cell_angle_alpha 82.187(3)
_cell_angle_beta 78.664(3)
_cell_angle_gamma 85.140(3)
_cell_formula_units_Z 2
_cell_length_a 8.3410(3)
_cell_length_b 12.3849(4)
_cell_length_c 17.6860(5)
_cell_measurement_reflns_used 8032
_cell_measurement_temperature 120(2)
_cell_measurement_theta_max 73.59
_cell_measurement_theta_min 4.13
_cell_volume 1771.57(10)
_computing_cell_refinement 'CrysAlisPro, Agilent Technologies'
_computing_data_collection 'CrysAlisPro, Agilent Technologies'
_computing_data_reduction 'CrysAlisPro, Agilent Technologies'
_computing_molecular_graphics 'XSEED (Barbour, 2001)'
_computing_publication_material 'Olex2 1.3 (Dolomanov et al., 2009)'
_computing_structure_refinement 'SHELXL 2018/3 (Sheldrick, 2015)'
_computing_structure_solution 'SHELXS (Sheldrick, 1990)'
_diffrn_ambient_environment N~2~
_diffrn_ambient_temperature 120(2)
_diffrn_detector 'CCD plate'
_diffrn_detector_area_resol_mean 5.3095
_diffrn_measured_fraction_theta_full 0.946
_diffrn_measured_fraction_theta_max 0.931
_diffrn_measurement_device_type 'SuperNova, Dual, Cu at zero, Atlas'
_diffrn_measurement_method '\w scans'
_diffrn_radiation_monochromator mirror
_diffrn_radiation_probe x-ray
_diffrn_radiation_type CuK\a
_diffrn_radiation_wavelength 1.54184
_diffrn_reflns_av_unetI/netI 0.0368
_diffrn_reflns_Laue_measured_fraction_full 0.946
_diffrn_reflns_Laue_measured_fraction_max 0.931
_diffrn_reflns_limit_h_max 10
_diffrn_reflns_limit_h_min -10
_diffrn_reflns_limit_k_max 15
_diffrn_reflns_limit_k_min -15
_diffrn_reflns_limit_l_max 22
_diffrn_reflns_limit_l_min 0
_diffrn_reflns_number 6668
_diffrn_reflns_point_group_measured_fraction_full 0.946
_diffrn_reflns_point_group_measured_fraction_max 0.931
_diffrn_reflns_theta_full 72.000
_diffrn_reflns_theta_max 73.586
_diffrn_reflns_theta_min 3.609
_diffrn_source 'micro-focus sealed X-ray tube'
_diffrn_source_type 'SuperNova (Cu) X-ray Source'
_exptl_absorpt_coefficient_mu 5.464
_exptl_absorpt_correction_T_max 1.000
_exptl_absorpt_correction_T_min 0.588
_exptl_absorpt_correction_type multi-scan
_exptl_absorpt_process_details
;
CrysAlisPro, Agilent Technologies,
Version 1.171.36.24 (release 03-12-2012 CrysAlis171 .NET)
Empirical absorption correction using spherical harmonics,
 implemented in SCALE3 ABSPACK scaling algorithm.
;
_exptl_crystal_colour brown
_exptl_crystal_colour_primary brown
_exptl_crystal_density_diffrn 1.587
_exptl_crystal_density_method 'not measured'
_exptl_crystal_description plate
_exptl_crystal_F_000 868
_exptl_crystal_size_max 0.35
_exptl_crystal_size_mid 0.25
_exptl_crystal_size_min 0.05
_refine_diff_density_max 0.831
_refine_diff_density_min -0.576
_refine_diff_density_rms 0.113
_refine_ls_extinction_method none
_refine_ls_goodness_of_fit_ref 1.101
_refine_ls_hydrogen_treatment constr
_refine_ls_matrix_type full
_refine_ls_number_parameters 500
_refine_ls_number_reflns 6668
_refine_ls_number_restraints 0
_refine_ls_restrained_S_all 1.101
_refine_ls_R_factor_all 0.0612
_refine_ls_R_factor_gt 0.0579
_refine_ls_shift/su_max 0.001
_refine_ls_shift/su_mean 0.000
_refine_ls_structure_factor_coef Fsqd
_refine_ls_weighting_details 'w=1/[\s^2^(Fo^2^)+(0.0943P)^2^+4.5289P] where P=(Fo^2^+2Fc^2^)/3'
_refine_ls_weighting_scheme calc
_refine_ls_wR_factor_gt 0.1856
_refine_ls_wR_factor_ref 0.1883
_reflns_Friedel_coverage 0.000
_reflns_number_gt 6198
_reflns_number_total 6668
_reflns_threshold_expression 'I > 2\s(I)'
_cod_data_source_file d1cc02624k16.cif
_cod_data_source_block etcncllt
_cod_depositor_comments 'Adding full bibliography for 7128414--7128431.cif.'
_cod_database_code 7128417
_shelx_shelxl_version_number 2018/3
_shelx_space_group_comment
;
The symmetry employed for this shelxl refinement is uniquely defined
by the following loop, which should always be used as a source of
symmetry information in preference to the above space-group names.
They are only intended as comments.
;
_olex2_refinement_description
;
1. Twinned data refinement
 Scales: 0.802(4)
 0.198(4)
2. Fixed Uiso
 At 1.2 times of:
  All C(H) groups, All C(H,H) groups, All N(H) groups
 At 1.5 times of:
  All C(H,H,H) groups
3.a Secondary CH2 refined with riding coordinates:
 C53(H53A,H53B)
3.b Aromatic/amide H refined with riding coordinates:
 C4(H4), C6(H6), C10(H10), C11(H11), C12(H12), C15(H15), C16(H16), C17(H17),
 N18(H18), C24(H24), C26(H26), C30(H30), C31(H31), C32(H32), C35(H35), C36(H36),
  C37(H37), N38(H38)
3.c Idealised Me refined as rotating group:
 C21(H21A,H21B,H21C), C41(H41A,H41B,H41C), C52(H52A,H52B,H52C)
;
_olex2_submission_special_instructions 'No special instructions were received'

loop_
_space_group_symop_operation_xyz
'x, y, z'
'-x, -y, -z'

loop_
_atom_site_label
_atom_site_type_symbol
_atom_site_fract_x
_atom_site_fract_y
_atom_site_fract_z
_atom_site_U_iso_or_equiv
_atom_site_adp_type
_atom_site_occupancy
_atom_site_site_symmetry_order
_atom_site_calc_flag
_atom_site_refinement_flags_posn
_atom_site_refinement_flags_adp
_atom_site_refinement_flags_occupancy
_atom_site_disorder_assembly
_atom_site_disorder_group
Fe1 Fe 0.76616(7) 0.76876(5) 0.73046(4) 0.01815(18) Uani 1 1 d . . . . .
N2 N 0.8166(4) 0.6354(3) 0.6858(2) 0.0194(7) Uani 1 1 d . . . . .
C3 C 0.7932(5) 0.6288(3) 0.6142(2) 0.0204(8) Uani 1 1 d . . . . .
C4 C 0.8145(5) 0.5332(3) 0.5811(3) 0.0229(8) Uani 1 1 d . . . . .
H4 H 0.800060 0.531602 0.529334 0.028 Uiso 1 1 calc R U . . .
C5 C 0.8588(5) 0.4378(3) 0.6273(3) 0.0220(8) Uani 1 1 d . . . . .
C6 C 0.8801(5) 0.4418(4) 0.7041(3) 0.0236(9) Uani 1 1 d . . . . .
H6 H 0.908699 0.378314 0.736408 0.028 Uiso 1 1 calc R U . . .
C7 C 0.8570(5) 0.5435(3) 0.7293(2) 0.0207(8) Uani 1 1 d . . . . .
N8 N 0.7400(4) 0.7310(3) 0.5799(2) 0.0209(7) Uani 1 1 d . . . . .
N9 N 0.7191(4) 0.8166(3) 0.6244(2) 0.0208(7) Uani 1 1 d . . . . .
C10 C 0.6623(5) 0.9010(4) 0.5807(3) 0.0255(9) Uani 1 1 d . . . . .
H10 H 0.636670 0.972032 0.595999 0.031 Uiso 1 1 calc R U . . .
C11 C 0.6449(6) 0.8718(4) 0.5089(3) 0.0292(10) Uani 1 1 d . . . . .
H11 H 0.607566 0.917933 0.467668 0.035 Uiso 1 1 calc R U . . .
C12 C 0.6928(6) 0.7632(4) 0.5105(3) 0.0262(9) Uani 1 1 d . . . . .
H12 H 0.693034 0.718736 0.470734 0.031 Uiso 1 1 calc R U . . .
N13 N 0.8677(4) 0.5662(3) 0.8038(2) 0.0215(7) Uani 1 1 d . . . . .
N14 N 0.8293(4) 0.6729(3) 0.8188(2) 0.0211(7) Uani 1 1 d . . . . .
C15 C 0.8386(5) 0.6734(4) 0.8925(3) 0.0265(9) Uani 1 1 d . . . . .
H15 H 0.820144 0.736357 0.918968 0.032 Uiso 1 1 calc R U . . .
C16 C 0.8796(6) 0.5679(4) 0.9261(3) 0.0281(9) Uani 1 1 d . . . . .
H16 H 0.891900 0.546872 0.978423 0.034 Uiso 1 1 calc R U . . .
C17 C 0.8985(6) 0.5015(4) 0.8690(3) 0.0271(9) Uani 1 1 d . . . . .
H17 H 0.927342 0.425344 0.873707 0.032 Uiso 1 1 calc R U . . .
N18 N 0.8728(5) 0.3419(3) 0.5933(2) 0.0252(8) Uani 1 1 d . . . . .
H18 H 0.844774 0.347628 0.547385 0.030 Uiso 1 1 calc R U . . .
C19 C 0.9250(6) 0.2389(4) 0.6224(3) 0.0289(10) Uani 1 1 d . . . . .
O20 O 0.9794(5) 0.2201(3) 0.6822(2) 0.0393(8) Uani 1 1 d . . . . .
C21 C 0.9090(6) 0.1516(4) 0.5737(3) 0.0347(11) Uani 1 1 d . . . . .
H21A H 0.982316 0.088130 0.585723 0.052 Uiso 1 1 calc R U . . .
H21B H 0.938581 0.179610 0.518586 0.052 Uiso 1 1 calc R U . . .
H21C H 0.795622 0.129865 0.585094 0.052 Uiso 1 1 calc R U . . .
N22 N 0.7049(4) 0.8937(3) 0.7840(2) 0.0199(7) Uani 1 1 d . . . . .
C23 C 0.5530(5) 0.9048(4) 0.8271(2) 0.0228(8) Uani 1 1 d . . . . .
C24 C 0.5046(5) 0.9883(4) 0.8717(3) 0.0236(8) Uani 1 1 d . . . . .
H24 H 0.397030 0.994151 0.901557 0.028 Uiso 1 1 calc R U . . .
C25 C 0.6198(5) 1.0650(4) 0.8716(2) 0.0241(9) Uani 1 1 d . . . . .
C26 C 0.7796(5) 1.0533(3) 0.8290(2) 0.0236(9) Uani 1 1 d . . . . .
H26 H 0.860299 1.103003 0.829071 0.028 Uiso 1 1 calc R U . . .
C27 C 0.8129(5) 0.9653(3) 0.7870(2) 0.0217(8) Uani 1 1 d . . . . .
N28 N 0.4584(4) 0.8196(3) 0.8199(2) 0.0233(7) Uani 1 1 d . . . . .
N29 N 0.5339(4) 0.7425(3) 0.7735(2) 0.0218(7) Uani 1 1 d . . . . .
C30 C 0.4236(5) 0.6707(4) 0.7774(3) 0.0255(9) Uani 1 1 d . . . . .
H30 H 0.441213 0.607607 0.750984 0.031 Uiso 1 1 calc R U . . .
C31 C 0.2768(6) 0.7001(4) 0.8258(3) 0.0304(10) Uani 1 1 d . . . . .
H31 H 0.179196 0.661882 0.837678 0.036 Uiso 1 1 calc R U . . .
C32 C 0.3015(6) 0.7945(4) 0.8524(3) 0.0285(9) Uani 1 1 d . . . . .
H32 H 0.224804 0.834755 0.886789 0.034 Uiso 1 1 calc R U . . .
N33 N 0.9659(4) 0.9362(3) 0.7431(2) 0.0221(7) Uani 1 1 d . . . . .
N34 N 0.9761(4) 0.8429(3) 0.7064(2) 0.0221(7) Uani 1 1 d . . . . .
C35 C 1.1284(5) 0.8356(4) 0.6673(3) 0.0248(9) Uani 1 1 d . . . . .
H35 H 1.171699 0.779696 0.635866 0.030 Uiso 1 1 calc R U . . .
C36 C 1.2171(5) 0.9213(4) 0.6785(3) 0.0273(9) Uani 1 1 d . . . . .
H36 H 1.328593 0.933624 0.656905 0.033 Uiso 1 1 calc R U . . .
C37 C 1.1120(5) 0.9834(4) 0.7262(3) 0.0260(9) Uani 1 1 d . . . . .
H37 H 1.136128 1.047813 0.744470 0.031 Uiso 1 1 calc R U . . .
N38 N 0.5681(5) 1.1493(3) 0.9166(2) 0.0272(8) Uani 1 1 d . . . . .
H38 H 0.477941 1.140111 0.951662 0.033 Uiso 1 1 calc R U . . .
C39 C 0.6425(6) 1.2460(4) 0.9126(3) 0.0277(9) Uani 1 1 d . . . . .
O40 O 0.7672(4) 1.2687(3) 0.8669(2) 0.0325(7) Uani 1 1 d . . . . .
C41 C 0.5488(8) 1.3220(4) 0.9680(3) 0.0412(12) Uani 1 1 d . . . . .
H41A H 0.607216 1.388908 0.962406 0.062 Uiso 1 1 calc R U . . .
H41B H 0.539308 1.286106 1.021471 0.062 Uiso 1 1 calc R U . . .
H41C H 0.439167 1.340398 0.956067 0.062 Uiso 1 1 calc R U . . .
Cl42 Cl 0.71281(13) 0.44585(9) 0.38922(6) 0.0270(2) Uani 1 1 d . . . . .
O43 O 0.7150(6) 0.5527(3) 0.4107(2) 0.0528(11) Uani 1 1 d . . . . .
O44 O 0.5515(5) 0.4131(5) 0.4004(2) 0.0596(13) Uani 1 1 d . . . . .
O45 O 0.7875(4) 0.4440(3) 0.3094(2) 0.0384(8) Uani 1 1 d . . . . .
O46 O 0.8071(6) 0.3723(3) 0.4368(2) 0.0491(11) Uani 1 1 d . . . . .
Cl47 Cl 0.10533(13) 1.16269(9) 0.95461(6) 0.0287(3) Uani 1 1 d . . . . .
O48 O 0.1288(4) 1.1056(3) 0.88772(19) 0.0342(8) Uani 1 1 d . . . . .
O49 O -0.0524(5) 1.1468(4) 1.0003(2) 0.0543(11) Uani 1 1 d . . . . .
O50 O 0.1272(6) 1.2768(3) 0.9305(2) 0.0470(10) Uani 1 1 d . . . . .
O51 O 0.2292(4) 1.1206(3) 1.00053(19) 0.0329(7) Uani 1 1 d . . . . .
C52 C 0.5379(9) 0.6469(5) 0.2481(4) 0.0535(16) Uani 1 1 d . . . . .
H52A H 0.495770 0.605302 0.298284 0.080 Uiso 1 1 calc R U . . .
H52B H 0.592706 0.596640 0.211544 0.080 Uiso 1 1 calc R U . . .
H52C H 0.446902 0.688101 0.227609 0.080 Uiso 1 1 calc R U . . .
C53 C 0.6589(7) 0.7253(4) 0.2588(3) 0.0393(12) Uani 1 1 d . . . . .
H53A H 0.742110 0.684991 0.286563 0.047 Uiso 1 1 calc R U . . .
H53B H 0.716006 0.757684 0.207291 0.047 Uiso 1 1 calc R U . . .
C54 C 0.5763(7) 0.8121(5) 0.3029(3) 0.0389(12) Uani 1 1 d . . . . .
N55 N 0.5112(7) 0.8804(5) 0.3357(3) 0.0535(13) Uani 1 1 d . . . . .

loop_
_atom_site_aniso_label
_atom_site_aniso_U_11
_atom_site_aniso_U_22
_atom_site_aniso_U_33
_atom_site_aniso_U_23
_atom_site_aniso_U_13
_atom_site_aniso_U_12
Fe1 0.0167(3) 0.0197(3) 0.0183(3) -0.0036(2) -0.0029(3) -0.0013(2)
N2 0.0169(15) 0.0225(17) 0.0188(16) -0.0035(13) -0.0025(13) -0.0022(13)
C3 0.0164(18) 0.023(2) 0.021(2) -0.0016(16) -0.0045(16) -0.0010(15)
C4 0.022(2) 0.025(2) 0.023(2) -0.0043(17) -0.0064(17) 0.0002(16)
C5 0.0182(19) 0.024(2) 0.024(2) -0.0040(16) -0.0039(17) 0.0005(15)
C6 0.024(2) 0.024(2) 0.023(2) -0.0012(16) -0.0054(17) -0.0001(16)
C7 0.0166(18) 0.023(2) 0.022(2) -0.0013(16) -0.0032(16) -0.0022(15)
N8 0.0214(17) 0.0219(17) 0.0190(16) -0.0012(13) -0.0045(14) -0.0002(13)
N9 0.0189(16) 0.0226(17) 0.0200(17) 0.0011(14) -0.0034(14) -0.0038(13)
C10 0.024(2) 0.023(2) 0.029(2) -0.0011(17) -0.0049(18) 0.0002(16)
C11 0.031(2) 0.030(2) 0.026(2) 0.0032(18) -0.0086(19) 0.0012(18)
C12 0.029(2) 0.028(2) 0.021(2) 0.0004(17) -0.0083(18) -0.0008(18)
N13 0.0214(17) 0.0217(17) 0.0219(17) -0.0016(14) -0.0060(14) -0.0020(13)
N14 0.0184(16) 0.0244(17) 0.0206(17) -0.0049(14) -0.0021(14) -0.0027(13)
C15 0.026(2) 0.034(2) 0.021(2) -0.0072(18) -0.0067(18) -0.0011(18)
C16 0.028(2) 0.034(2) 0.023(2) -0.0029(18) -0.0079(18) -0.0012(18)
C17 0.031(2) 0.027(2) 0.024(2) 0.0029(17) -0.0110(19) 0.0007(18)
N18 0.0313(19) 0.0215(17) 0.0242(18) -0.0043(14) -0.0083(16) 0.0008(14)
C19 0.028(2) 0.026(2) 0.031(2) -0.0060(19) 0.000(2) -0.0007(18)
O20 0.058(2) 0.0258(17) 0.0349(19) -0.0043(14) -0.0153(18) 0.0077(16)
C21 0.037(3) 0.026(2) 0.042(3) -0.010(2) -0.006(2) -0.0009(19)
N22 0.0182(16) 0.0218(17) 0.0197(16) -0.0018(13) -0.0034(14) -0.0018(13)
C23 0.0191(19) 0.027(2) 0.022(2) -0.0031(16) -0.0047(16) 0.0027(16)
C24 0.0191(19) 0.028(2) 0.023(2) -0.0033(17) -0.0045(17) 0.0034(16)
C25 0.027(2) 0.024(2) 0.021(2) -0.0031(16) -0.0047(17) 0.0015(17)
C26 0.025(2) 0.023(2) 0.024(2) -0.0016(16) -0.0073(17) -0.0006(16)
C27 0.022(2) 0.023(2) 0.021(2) 0.0008(16) -0.0072(17) -0.0006(16)
N28 0.0206(17) 0.0272(18) 0.0221(17) -0.0036(14) -0.0052(15) 0.0016(14)
N29 0.0218(17) 0.0241(17) 0.0196(17) -0.0015(14) -0.0045(14) -0.0012(14)
C30 0.022(2) 0.029(2) 0.026(2) -0.0034(18) -0.0059(18) -0.0051(17)
C31 0.023(2) 0.038(2) 0.030(2) -0.003(2) -0.0037(19) -0.0084(19)
C32 0.022(2) 0.037(2) 0.024(2) -0.0010(19) -0.0012(18) -0.0032(18)
N33 0.0201(17) 0.0219(17) 0.0246(17) -0.0043(14) -0.0043(14) 0.0000(13)
N34 0.0235(17) 0.0203(16) 0.0221(17) -0.0018(14) -0.0038(15) -0.0011(13)
C35 0.021(2) 0.027(2) 0.024(2) -0.0021(17) -0.0015(17) 0.0013(16)
C36 0.022(2) 0.028(2) 0.028(2) 0.0014(18) -0.0001(18) -0.0002(17)
C37 0.023(2) 0.024(2) 0.031(2) -0.0010(18) -0.0084(19) -0.0031(17)
N38 0.0292(19) 0.0249(18) 0.0269(19) -0.0074(15) -0.0020(16) 0.0007(15)
C39 0.032(2) 0.027(2) 0.026(2) -0.0063(18) -0.010(2) 0.0007(18)
O40 0.0337(18) 0.0277(16) 0.0359(18) -0.0071(14) -0.0031(15) -0.0035(14)
C41 0.053(3) 0.031(3) 0.038(3) -0.012(2) -0.003(3) 0.000(2)
Cl42 0.0242(5) 0.0325(5) 0.0262(5) -0.0080(4) -0.0069(4) -0.0005(4)
O43 0.093(3) 0.036(2) 0.035(2) -0.0096(16) -0.024(2) 0.001(2)
O44 0.029(2) 0.110(4) 0.040(2) -0.007(2) -0.0007(17) -0.024(2)
O45 0.0315(18) 0.058(2) 0.0284(17) -0.0167(16) -0.0011(15) -0.0106(16)
O46 0.066(3) 0.047(2) 0.042(2) -0.0183(18) -0.032(2) 0.022(2)
Cl47 0.0289(5) 0.0348(6) 0.0222(5) -0.0059(4) -0.0038(4) 0.0017(4)
O48 0.0354(18) 0.044(2) 0.0260(16) -0.0114(15) -0.0063(14) -0.0031(15)
O49 0.034(2) 0.086(3) 0.036(2) -0.005(2) 0.0045(17) 0.008(2)
O50 0.070(3) 0.035(2) 0.041(2) -0.0035(16) -0.023(2) 0.0023(18)
O51 0.0353(18) 0.0377(18) 0.0265(16) -0.0055(14) -0.0081(14) 0.0004(14)
C52 0.078(5) 0.041(3) 0.048(3) 0.001(3) -0.029(3) -0.010(3)
C53 0.048(3) 0.036(3) 0.029(2) 0.000(2) 0.002(2) -0.007(2)
C54 0.044(3) 0.039(3) 0.037(3) -0.004(2) -0.013(2) -0.007(2)
N55 0.049(3) 0.051(3) 0.062(3) -0.023(3) -0.005(3) -0.001(2)

loop_
_atom_type_symbol
_atom_type_description
_atom_type_scat_dispersion_real
_atom_type_scat_dispersion_imag
_atom_type_scat_source
C C 0.0181 0.0091 'International Tables Vol C Tables 4.2.6.8 and 6.1.1.4'
H H 0.0000 0.0000 'International Tables Vol C Tables 4.2.6.8 and 6.1.1.4'
N N 0.0311 0.0180 'International Tables Vol C Tables 4.2.6.8 and 6.1.1.4'
O O 0.0492 0.0322 'International Tables Vol C Tables 4.2.6.8 and 6.1.1.4'
Cl Cl 0.3639 0.7018 'International Tables Vol C Tables 4.2.6.8 and 6.1.1.4'
Fe Fe -1.1336 3.1974 'International Tables Vol C Tables 4.2.6.8 and 6.1.1.4'

loop_
_geom_angle_atom_site_label_1
_geom_angle_atom_site_label_2
_geom_angle_atom_site_label_3
_geom_angle
_geom_angle_site_symmetry_1
_geom_angle_site_symmetry_3
_geom_angle_publ_flag
N2 Fe1 N9 79.76(15) . . ?
N2 Fe1 N14 79.85(15) . . ?
N2 Fe1 N29 95.96(15) . . ?
N2 Fe1 N34 104.73(15) . . ?
N14 Fe1 N9 159.60(15) . . ?
N14 Fe1 N29 89.60(14) . . ?
N14 Fe1 N34 93.10(14) . . ?
N22 Fe1 N2 174.36(14) . . ?
N22 Fe1 N9 104.28(15) . . ?
N22 Fe1 N14 96.04(15) . . ?
N22 Fe1 N29 80.08(15) . . ?
N22 Fe1 N34 79.22(15) . . ?
N29 Fe1 N9 92.13(14) . . ?
N29 Fe1 N34 159.29(15) . . ?
N34 Fe1 N9 92.42(14) . . ?
C3 N2 Fe1 120.7(3) . . ?
C3 N2 C7 118.5(4) . . ?
C7 N2 Fe1 120.3(3) . . ?
N2 C3 C4 123.5(4) . . ?
N2 C3 N8 110.5(4) . . ?
C4 C3 N8 126.0(4) . . ?
C3 C4 H4 121.4 . . ?
C3 C4 C5 117.1(4) . . ?
C5 C4 H4 121.4 . . ?
C4 C5 C6 120.6(4) . . ?
N18 C5 C4 115.7(4) . . ?
N18 C5 C6 123.6(4) . . ?
C5 C6 H6 122.0 . . ?
C7 C6 C5 116.0(4) . . ?
C7 C6 H6 122.0 . . ?
N2 C7 C6 124.2(4) . . ?
N2 C7 N13 110.1(4) . . ?
C6 C7 N13 125.7(4) . . ?
N9 N8 C3 117.0(3) . . ?
C12 N8 C3 132.0(4) . . ?
C12 N8 N9 110.8(3) . . ?
N8 N9 Fe1 111.9(2) . . ?
C10 N9 Fe1 142.8(3) . . ?
C10 N9 N8 105.1(3) . . ?
N9 C10 H10 124.4 . . ?
N9 C10 C11 111.2(4) . . ?
C11 C10 H10 124.4 . . ?
C10 C11 H11 127.0 . . ?
C12 C11 C10 106.0(4) . . ?
C12 C11 H11 127.0 . . ?
N8 C12 C11 107.0(4) . . ?
N8 C12 H12 126.5 . . ?
C11 C12 H12 126.5 . . ?
N14 N13 C7 116.4(3) . . ?
C17 N13 C7 132.8(4) . . ?
C17 N13 N14 110.6(4) . . ?
N13 N14 Fe1 113.2(3) . . ?
C15 N14 Fe1 140.9(3) . . ?
C15 N14 N13 105.7(3) . . ?
N14 C15 H15 124.7 . . ?
N14 C15 C16 110.5(4) . . ?
C16 C15 H15 124.7 . . ?
C15 C16 H16 126.6 . . ?
C17 C16 C15 106.7(4) . . ?
C17 C16 H16 126.6 . . ?
N13 C17 H17 126.8 . . ?
C16 C17 N13 106.4(4) . . ?
C16 C17 H17 126.8 . . ?
C5 N18 H18 115.9 . . ?
C19 N18 C5 128.1(4) . . ?
C19 N18 H18 115.9 . . ?
N18 C19 C21 114.0(4) . . ?
O20 C19 N18 123.2(4) . . ?
O20 C19 C21 122.8(4) . . ?
C19 C21 H21A 109.5 . . ?
C19 C21 H21B 109.5 . . ?
C19 C21 H21C 109.5 . . ?
H21A C21 H21B 109.5 . . ?
H21A C21 H21C 109.5 . . ?
H21B C21 H21C 109.5 . . ?
C23 N22 Fe1 119.7(3) . . ?
C27 N22 Fe1 121.7(3) . . ?
C27 N22 C23 118.2(4) . . ?
N22 C23 C24 122.8(4) . . ?
N22 C23 N28 110.5(4) . . ?
C24 C23 N28 126.7(4) . . ?
C23 C24 H24 121.2 . . ?
C23 C24 C25 117.7(4) . . ?
C25 C24 H24 121.2 . . ?
C26 C25 C24 120.4(4) . . ?
N38 C25 C24 116.8(4) . . ?
N38 C25 C26 122.8(4) . . ?
C25 C26 H26 122.0 . . ?
C27 C26 C25 116.1(4) . . ?
C27 C26 H26 122.0 . . ?
N22 C27 C26 124.7(4) . . ?
N22 C27 N33 109.9(4) . . ?
C26 C27 N33 125.3(4) . . ?
N29 N28 C23 116.8(3) . . ?
C32 N28 C23 132.4(4) . . ?
C32 N28 N29 110.8(4) . . ?
N28 N29 Fe1 112.7(3) . . ?
C30 N29 Fe1 141.5(3) . . ?
C30 N29 N28 105.6(4) . . ?
N29 C30 H30 124.6 . . ?
N29 C30 C31 110.7(4) . . ?
C31 C30 H30 124.6 . . ?
C30 C31 H31 126.7 . . ?
C32 C31 C30 106.5(4) . . ?
C32 C31 H31 126.7 . . ?
N28 C32 H32 126.8 . . ?
C31 C32 N28 106.3(4) . . ?
C31 C32 H32 126.8 . . ?
N34 N33 C27 116.8(3) . . ?
C37 N33 C27 132.7(4) . . ?
C37 N33 N34 110.4(4) . . ?
N33 N34 Fe1 112.2(3) . . ?
C35 N34 Fe1 142.7(3) . . ?
C35 N34 N33 105.1(3) . . ?
N34 C35 H35 124.5 . . ?
N34 C35 C36 111.0(4) . . ?
C36 C35 H35 124.5 . . ?
C35 C36 H36 126.8 . . ?
C37 C36 C35 106.4(4) . . ?
C37 C36 H36 126.8 . . ?
N33 C37 H37 126.4 . . ?
C36 C37 N33 107.1(4) . . ?
C36 C37 H37 126.4 . . ?
C25 N38 H38 116.4 . . ?
C39 N38 C25 127.2(4) . . ?
C39 N38 H38 116.4 . . ?
N38 C39 C41 113.3(4) . . ?
O40 C39 N38 123.0(4) . . ?
O40 C39 C41 123.7(4) . . ?
C39 C41 H41A 109.5 . . ?
C39 C41 H41B 109.5 . . ?
C39 C41 H41C 109.5 . . ?
H41A C41 H41B 109.5 . . ?
H41A C41 H41C 109.5 . . ?
H41B C41 H41C 109.5 . . ?
O43 Cl42 O45 110.0(2) . . ?
O43 Cl42 O46 107.5(2) . . ?
O44 Cl42 O43 111.1(3) . . ?
O44 Cl42 O45 108.9(2) . . ?
O44 Cl42 O46 110.4(3) . . ?
O45 Cl42 O46 108.9(2) . . ?
O48 Cl47 O50 109.7(2) . . ?
O48 Cl47 O51 108.5(2) . . ?
O49 Cl47 O48 110.4(3) . . ?
O49 Cl47 O50 110.7(3) . . ?
O49 Cl47 O51 109.4(2) . . ?
O50 Cl47 O51 108.1(2) . . ?
H52A C52 H52B 109.5 . . ?
H52A C52 H52C 109.5 . . ?
H52B C52 H52C 109.5 . . ?
C53 C52 H52A 109.5 . . ?
C53 C52 H52B 109.5 . . ?
C53 C52 H52C 109.5 . . ?
C52 C53 H53A 109.4 . . ?
C52 C53 H53B 109.4 . . ?
H53A C53 H53B 108.0 . . ?
C54 C53 C52 111.0(5) . . ?
C54 C53 H53A 109.4 . . ?
C54 C53 H53B 109.4 . . ?
N55 C54 C53 178.6(6) . . ?

loop_
_geom_bond_atom_site_label_1
_geom_bond_atom_site_label_2
_geom_bond_distance
_geom_bond_site_symmetry_2
_geom_bond_publ_flag
Fe1 N2 1.906(4) . ?
Fe1 N9 1.992(3) . ?
Fe1 N14 1.960(4) . ?
Fe1 N22 1.904(4) . ?
Fe1 N29 1.974(4) . ?
Fe1 N34 1.991(4) . ?
N2 C3 1.334(5) . ?
N2 C7 1.342(5) . ?
C3 C4 1.373(6) . ?
C3 N8 1.403(5) . ?
C4 H4 0.9500 . ?
C4 C5 1.408(6) . ?
C5 C6 1.412(6) . ?
C5 N18 1.389(5) . ?
C6 H6 0.9500 . ?
C6 C7 1.377(6) . ?
C7 N13 1.406(5) . ?
N8 N9 1.385(5) . ?
N8 C12 1.360(5) . ?
N9 C10 1.324(6) . ?
C10 H10 0.9500 . ?
C10 C11 1.404(7) . ?
C11 H11 0.9500 . ?
C11 C12 1.368(7) . ?
C12 H12 0.9500 . ?
N13 N14 1.381(5) . ?
N13 C17 1.367(5) . ?
N14 C15 1.322(6) . ?
C15 H15 0.9500 . ?
C15 C16 1.403(7) . ?
C16 H16 0.9500 . ?
C16 C17 1.364(7) . ?
C17 H17 0.9500 . ?
N18 H18 0.8800 . ?
N18 C19 1.377(6) . ?
C19 O20 1.219(6) . ?
C19 C21 1.501(6) . ?
C21 H21A 0.9800 . ?
C21 H21B 0.9800 . ?
C21 H21C 0.9800 . ?
N22 C23 1.351(6) . ?
N22 C27 1.330(5) . ?
C23 C24 1.371(6) . ?
C23 N28 1.402(6) . ?
C24 H24 0.9500 . ?
C24 C25 1.407(6) . ?
C25 C26 1.403(6) . ?
C25 N38 1.387(6) . ?
C26 H26 0.9500 . ?
C26 C27 1.380(6) . ?
C27 N33 1.404(6) . ?
N28 N29 1.376(5) . ?
N28 C32 1.366(6) . ?
N29 C30 1.319(6) . ?
C30 H30 0.9500 . ?
C30 C31 1.400(7) . ?
C31 H31 0.9500 . ?
C31 C32 1.364(7) . ?
C32 H32 0.9500 . ?
N33 N34 1.389(5) . ?
N33 C37 1.359(6) . ?
N34 C35 1.323(6) . ?
C35 H35 0.9500 . ?
C35 C36 1.401(6) . ?
C36 H36 0.9500 . ?
C36 C37 1.358(7) . ?
C37 H37 0.9500 . ?
N38 H38 0.8800 . ?
N38 C39 1.382(6) . ?
C39 O40 1.214(6) . ?
C39 C41 1.511(7) . ?
C41 H41A 0.9800 . ?
C41 H41B 0.9800 . ?
C41 H41C 0.9800 . ?
Cl42 O43 1.427(4) . ?
Cl42 O44 1.408(4) . ?
Cl42 O45 1.430(4) . ?
Cl42 O46 1.444(4) . ?
Cl47 O48 1.432(3) . ?
Cl47 O49 1.416(4) . ?
Cl47 O50 1.436(4) . ?
Cl47 O51 1.457(3) . ?
C52 H52A 0.9800 . ?
C52 H52B 0.9800 . ?
C52 H52C 0.9800 . ?
C52 C53 1.512(8) . ?
C53 H53A 0.9900 . ?
C53 H53B 0.9900 . ?
C53 C54 1.459(8) . ?
C54 N55 1.131(8) . ?

loop_
_geom_hbond_atom_site_label_D
_geom_hbond_atom_site_label_H
_geom_hbond_atom_site_label_A
_geom_hbond_distance_DH
_geom_hbond_distance_HA
_geom_hbond_distance_DA
_geom_hbond_angle_DHA
_geom_hbond_site_symmetry_A
_geom_hbond_publ_flag
N18 H18 O46 0.88 2.02 2.895(5) 172.4 . yes
N38 H38 O51 0.88 2.11 2.949(5) 160.3 . yes

loop_
_geom_torsion_atom_site_label_1
_geom_torsion_atom_site_label_2
_geom_torsion_atom_site_label_3
_geom_torsion_atom_site_label_4
_geom_torsion
_geom_torsion_site_symmetry_1
_geom_torsion_site_symmetry_2
_geom_torsion_site_symmetry_3
_geom_torsion_site_symmetry_4
_geom_torsion_publ_flag
Fe1 N2 C3 C4 -174.6(3) . . . . ?
Fe1 N2 C3 N8 3.6(5) . . . . ?
Fe1 N2 C7 C6 173.6(3) . . . . ?
Fe1 N2 C7 N13 -4.9(4) . . . . ?
Fe1 N9 C10 C11 -172.9(4) . . . . ?
Fe1 N14 C15 C16 173.2(4) . . . . ?
Fe1 N22 C23 C24 175.0(3) . . . . ?
Fe1 N22 C23 N28 -4.1(5) . . . . ?
Fe1 N22 C27 C26 -175.4(3) . . . . ?
Fe1 N22 C27 N33 3.0(5) . . . . ?
Fe1 N29 C30 C31 174.5(4) . . . . ?
Fe1 N34 C35 C36 -178.7(4) . . . . ?
N2 C3 C4 C5 1.9(6) . . . . ?
N2 C3 N8 N9 -1.0(5) . . . . ?
N2 C3 N8 C12 -176.0(4) . . . . ?
N2 C7 N13 N14 2.6(5) . . . . ?
N2 C7 N13 C17 177.3(4) . . . . ?
C3 N2 C7 C6 1.6(6) . . . . ?
C3 N2 C7 N13 -176.8(3) . . . . ?
C3 C4 C5 C6 -0.2(6) . . . . ?
C3 C4 C5 N18 177.5(4) . . . . ?
C3 N8 N9 Fe1 -1.7(4) . . . . ?
C3 N8 N9 C10 -177.3(4) . . . . ?
C3 N8 C12 C11 176.9(4) . . . . ?
C4 C3 N8 N9 177.1(4) . . . . ?
C4 C3 N8 C12 2.1(7) . . . . ?
C4 C5 C6 C7 -0.7(6) . . . . ?
C4 C5 N18 C19 174.9(4) . . . . ?
C5 C6 C7 N2 0.0(6) . . . . ?
C5 C6 C7 N13 178.3(4) . . . . ?
C5 N18 C19 O20 -5.8(8) . . . . ?
C5 N18 C19 C21 174.2(4) . . . . ?
C6 C5 N18 C19 -7.5(7) . . . . ?
C6 C7 N13 N14 -175.8(4) . . . . ?
C6 C7 N13 C17 -1.1(7) . . . . ?
C7 N2 C3 C4 -2.6(6) . . . . ?
C7 N2 C3 N8 175.5(3) . . . . ?
C7 N13 N14 Fe1 0.5(4) . . . . ?
C7 N13 N14 C15 176.5(4) . . . . ?
C7 N13 C17 C16 -175.0(4) . . . . ?
N8 C3 C4 C5 -176.0(4) . . . . ?
N8 N9 C10 C11 0.4(5) . . . . ?
N9 N8 C12 C11 1.7(5) . . . . ?
N9 C10 C11 C12 0.6(5) . . . . ?
C10 C11 C12 N8 -1.4(5) . . . . ?
C12 N8 N9 Fe1 174.4(3) . . . . ?
C12 N8 N9 C10 -1.3(5) . . . . ?
N13 N14 C15 C16 -1.1(5) . . . . ?
N14 N13 C17 C16 -0.1(5) . . . . ?
N14 C15 C16 C17 1.1(5) . . . . ?
C15 C16 C17 N13 -0.6(5) . . . . ?
C17 N13 N14 Fe1 -175.4(3) . . . . ?
C17 N13 N14 C15 0.7(5) . . . . ?
N18 C5 C6 C7 -178.2(4) . . . . ?
N22 C23 C24 C25 0.1(6) . . . . ?
N22 C23 N28 N29 1.0(5) . . . . ?
N22 C23 N28 C32 178.8(4) . . . . ?
N22 C27 N33 N34 0.0(5) . . . . ?
N22 C27 N33 C37 177.9(4) . . . . ?
C23 N22 C27 C26 -2.6(6) . . . . ?
C23 N22 C27 N33 175.8(3) . . . . ?
C23 C24 C25 C26 -2.0(6) . . . . ?
C23 C24 C25 N38 179.6(4) . . . . ?
C23 N28 N29 Fe1 2.2(4) . . . . ?
C23 N28 N29 C30 178.5(4) . . . . ?
C23 N28 C32 C31 -178.3(4) . . . . ?
C24 C23 N28 N29 -178.1(4) . . . . ?
C24 C23 N28 C32 -0.3(7) . . . . ?
C24 C25 C26 C27 1.6(6) . . . . ?
C24 C25 N38 C39 -164.0(4) . . . . ?
C25 C26 C27 N22 0.8(6) . . . . ?
C25 C26 C27 N33 -177.4(4) . . . . ?
C25 N38 C39 O40 0.1(7) . . . . ?
C25 N38 C39 C41 177.4(4) . . . . ?
C26 C25 N38 C39 17.6(7) . . . . ?
C26 C27 N33 N34 178.4(4) . . . . ?
C26 C27 N33 C37 -3.7(7) . . . . ?
C27 N22 C23 C24 2.1(6) . . . . ?
C27 N22 C23 N28 -177.0(3) . . . . ?
C27 N33 N34 Fe1 -2.6(4) . . . . ?
C27 N33 N34 C35 177.9(3) . . . . ?
C27 N33 C37 C36 -177.8(4) . . . . ?
N28 C23 C24 C25 179.1(4) . . . . ?
N28 N29 C30 C31 0.1(5) . . . . ?
N29 N28 C32 C31 -0.4(5) . . . . ?
N29 C30 C31 C32 -0.3(5) . . . . ?
C30 C31 C32 N28 0.4(5) . . . . ?
C32 N28 N29 Fe1 -176.1(3) . . . . ?
C32 N28 N29 C30 0.2(4) . . . . ?
N33 N34 C35 C36 0.6(5) . . . . ?
N34 N33 C37 C36 0.2(5) . . . . ?
N34 C35 C36 C37 -0.4(5) . . . . ?
C35 C36 C37 N33 0.1(5) . . . . ?
C37 N33 N34 Fe1 179.0(3) . . . . ?
C37 N33 N34 C35 -0.5(4) . . . . ?
N38 C25 C26 C27 179.9(4) . . . . ?

loop_
_twin_individual_id
_twin_individual_mass_fraction_refined
1 0.802(4)
2 0.198(4)
